data_4112240
loop_
_publ_author_name
'Uwe V. Monkowius'
'Stefan D. Nogai'
'Hubert Schmidbaur'

_publ_contact_author_address
;
 Anorganische und Analytische Chemie 
 Technische Universitaet Muenchen 
 Lichtenbergstr. 4 
 Garching 
 D-85747 
 GERMANY 
;
_publ_contact_author_email H.Schmidbaur@lrz.tu-muenchen.de
_publ_contact_author_fax '++49 89 2891-3125'
_publ_contact_author_name 'Prof Hubert Schmidbaur'
_publ_contact_author_phone '++49 89 2891-3130'
_publ_section_title
;
 The Tetra(vinyl)phosphonium Cation [(CH2CH)4P]+
;
_journal_name_full 'Journal of the American Chemical Society'
_journal_page_first 1632
_journal_page_last 1633
_journal_paper_doi 10.1021/ja0399019
_journal_volume 126
_journal_year 2004
_chemical_formula_sum 'C32 H32 B P'
_chemical_formula_weight 458.36
_chemical_name_common '[PVi4]+[BPh4]-'
_chemical_name_systematic
; 
 ? 
;
_space_group_IT_number 62
_symmetry_cell_setting orthorhombic
_symmetry_space_group_name_Hall '-P 2ac 2n'
_symmetry_space_group_name_H-M 'P n m a'
_atom_sites_solution_hydrogens mixed
_atom_sites_solution_primary direct
_atom_sites_solution_secondary difmap
_audit_creation_method SHELXL-97
_cell_angle_alpha 90.00
_cell_angle_beta 90.00
_cell_angle_gamma 90.00
_cell_formula_units_Z 4
_cell_length_a 19.3966(3)
_cell_length_b 13.7062(2)
_cell_length_c 9.91600(10)
_cell_measurement_reflns_used 64920
_cell_measurement_temperature 143(2)
_cell_volume 2636.21(6)
_computing_cell_refinement DENZO
_computing_data_collection XPRESS
_computing_data_reduction SCALEPACK
_computing_molecular_graphics SHELXTL-PLUS
_computing_publication_material 'SHELXL-97 (Sheldrick, 1997)'
_computing_structure_refinement 'SHELXL-97 (Sheldrick, 1997)'
_computing_structure_solution 'SHELXS-97 (Sheldrick, 1990)'
_diffrn_ambient_temperature 143(2)
_diffrn_measured_fraction_theta_full 0.996
_diffrn_measured_fraction_theta_max 0.996
_diffrn_measurement_device_type 'NONIUS DIP 2020'
_diffrn_measurement_method phi-rotation
_diffrn_radiation_monochromator graphite
_diffrn_radiation_source 'fine-focus sealed tube'
_diffrn_radiation_type MoK\a
_diffrn_radiation_wavelength 0.71073
_diffrn_reflns_av_R_equivalents 0.039
_diffrn_reflns_av_sigmaI/netI 0.0211
_diffrn_reflns_limit_h_max 23
_diffrn_reflns_limit_h_min 0
_diffrn_reflns_limit_k_max 0
_diffrn_reflns_limit_k_min -16
_diffrn_reflns_limit_l_max 11
_diffrn_reflns_limit_l_min 0
_diffrn_reflns_number 64920
_diffrn_reflns_theta_full 25.37
_diffrn_reflns_theta_max 25.37
_diffrn_reflns_theta_min 3.29
_exptl_absorpt_coefficient_mu 0.122
_exptl_absorpt_correction_type none
_exptl_crystal_colour colourless
_exptl_crystal_density_diffrn 1.155
_exptl_crystal_description plate
_exptl_crystal_F_000 976
_exptl_crystal_size_max 0.30
_exptl_crystal_size_mid 0.30
_exptl_crystal_size_min 0.20
_refine_diff_density_max 0.529
_refine_diff_density_min -0.342
_refine_diff_density_rms 0.036
_refine_ls_extinction_method none
_refine_ls_goodness_of_fit_ref 1.071
_refine_ls_hydrogen_treatment mixed
_refine_ls_matrix_type full
_refine_ls_number_parameters 244
_refine_ls_number_reflns 2513
_refine_ls_number_restraints 0
_refine_ls_restrained_S_all 1.071
_refine_ls_R_factor_all 0.0524
_refine_ls_R_factor_gt 0.0496
_refine_ls_shift/su_max 0.000
_refine_ls_shift/su_mean 0.000
_refine_ls_structure_factor_coef Fsqd
_refine_ls_weighting_details 'calc w=1/[\s^2^(Fo^2^)+(0.0511P)^2^+1.3511P] where P=(Fo^2^+2Fc^2^)/3'
_refine_ls_weighting_scheme calc
_refine_ls_wR_factor_gt 0.1229
_refine_ls_wR_factor_ref 0.1250
_reflns_number_gt 2359
_reflns_number_total 2513
_reflns_threshold_expression >2sigma(I)
_cod_data_source_file ja0399019si20031202_102020.cif
_cod_data_source_block uwe37
_cod_original_cell_volume 2636.20(6)
_cod_database_code 4112240

loop_
_symmetry_equiv_pos_as_xyz
'x, y, z'
'-x+1/2, -y, z+1/2'
'-x, y+1/2, -z'
'x+1/2, -y+1/2, -z+1/2'
'-x, -y, -z'
'x-1/2, y, -z-1/2'
'x, -y-1/2, z'
'-x-1/2, y-1/2, z-1/2'

loop_
_atom_site_label
_atom_site_type_symbol
_atom_site_fract_x
_atom_site_fract_y
_atom_site_fract_z
_atom_site_U_iso_or_equiv
_atom_site_adp_type
_atom_site_occupancy
_atom_site_symmetry_multiplicity
_atom_site_calc_flag
_atom_site_refinement_flags
_atom_site_disorder_assembly
_atom_site_disorder_group
P1 P 0.12324(4) 0.21371(6) 0.76351(9) 0.0384(2) Uani 0.50 1 d P . .
B1 B 0.40866(12) 0.2500 0.2499(2) 0.0283(5) Uani 1 2 d S . .
C2 C 0.0254(3) 0.0945(4) 0.8669(5) 0.0722(13) Uani 0.50 1 d P . .
H2A H 0.0125 0.1465 0.9250 0.087 Uiso 0.50 1 calc PR A 2
H2B H 0.0017 0.0340 0.8713 0.087 Uiso 0.50 1 calc PR A 2
C3 C 0.13612(15) 0.2500 0.5879(3) 0.0541(7) Uani 1 2 d S D .
H3 H 0.0959(18) 0.2500 0.535(3) 0.074(10) Uiso 1 2 d S . .
C4 C 0.19716(15) 0.2500 0.5380(3) 0.0478(6) Uani 1 2 d S . .
H4A H 0.2028(16) 0.2500 0.438(3) 0.068(9) Uiso 1 2 d S . .
H4B H 0.2404(18) 0.2500 0.595(4) 0.076(10) Uiso 1 2 d S . .
C5 C 0.20422(18) 0.1952(3) 0.8426(3) 0.0506(9) Uani 0.50 1 d P D .
H5A H 0.2258 0.1342 0.8256 0.061 Uiso 0.50 1 calc PR . .
C6 C 0.23500(16) 0.2500 0.9145(3) 0.0736(10) Uani 1 2 d S . .
H6A H 0.2161 0.3122 0.9353 0.088 Uiso 0.50 1 calc PR D .
H6B H 0.2784 0.2314 0.9509 0.088 Uiso 0.50 1 calc PR . .
C7 C 0.0786(2) 0.3103(3) 0.8435(4) 0.0559(10) Uani 0.50 1 d P C .
H7A H 0.0565 0.3005 0.9280 0.067 Uiso 0.50 1 calc PR B 1
C8 C 0.0765(4) 0.3952(4) 0.7843(5) 0.0429(19) Uani 0.50 1 d P C 1
H8A H 0.0987 0.4043 0.6999 0.051 Uiso 0.50 1 calc PR C 1
H8B H 0.0528 0.4480 0.8256 0.051 Uiso 0.50 1 calc PR C 1
C1 C 0.0709(5) 0.1051(7) 0.7894(12) 0.102(4) Uani 0.50 1 d P D 2
H1A H 0.0815 0.0505 0.7340 0.122 Uiso 0.50 1 calc PR D 2
C11 C 0.37802(7) 0.15585(10) 0.16710(14) 0.0311(3) Uani 1 1 d . . .
C12 C 0.41074(11) 0.11910(13) 0.05199(16) 0.0442(4) Uani 1 1 d . . .
H12 H 0.4546(11) 0.1449(15) 0.028(2) 0.055(6) Uiso 1 1 d . . .
C13 C 0.38207(12) 0.04565(14) -0.02756(18) 0.0547(5) Uani 1 1 d . . .
H13 H 0.4085(12) 0.0244(17) -0.103(2) 0.073(7) Uiso 1 1 d . . .
C14 C 0.31892(12) 0.00689(13) 0.0046(2) 0.0580(6) Uani 1 1 d . . .
H14 H 0.2986(12) -0.0466(18) -0.048(2) 0.079(7) Uiso 1 1 d . . .
C15 C 0.28482(10) 0.04065(13) 0.1175(2) 0.0569(6) Uani 1 1 d . . .
H15 H 0.2408(12) 0.0121(17) 0.145(2) 0.074(7) Uiso 1 1 d . . .
C16 C 0.31391(9) 0.11369(12) 0.1970(2) 0.0430(4) Uani 1 1 d . . .
H16 H 0.2871(11) 0.1373(15) 0.279(2) 0.060(6) Uiso 1 1 d . . .
C21 C 0.49349(10) 0.2500 0.25597(19) 0.0273(4) Uani 1 2 d S . .
C22 C 0.53169(9) 0.16476(12) 0.2671(2) 0.0451(4) Uani 1 1 d . . .
H22 H 0.5073(12) 0.1023(17) 0.263(2) 0.069(6) Uiso 1 1 d . . .
C23 C 0.60268(9) 0.16426(14) 0.2895(2) 0.0508(5) Uani 1 1 d . . .
H23 H 0.6267(13) 0.104(2) 0.300(3) 0.080(7) Uiso 1 1 d . . .
C24 C 0.63840(12) 0.2500 0.3013(2) 0.0400(5) Uani 1 2 d S . .
H24 H 0.6887(15) 0.2500 0.318(3) 0.052(8) Uiso 1 2 d S . .
C31 C 0.38714(10) 0.2500 0.4103(2) 0.0323(5) Uani 1 2 d S . .
C32 C 0.38252(12) 0.16491(17) 0.48507(19) 0.0570(5) Uani 1 1 d . . .
H32 H 0.3842(12) 0.1029(19) 0.440(2) 0.076(7) Uiso 1 1 d . . .
C33 C 0.37635(13) 0.1647(2) 0.6256(2) 0.0706(7) Uani 1 1 d . . .
H33 H 0.3764(15) 0.105(2) 0.673(3) 0.112(10) Uiso 1 1 d . . .
C34 C 0.37337(13) 0.2500 0.6959(3) 0.0589(8) Uani 1 2 d S . .
H34 H 0.3696(16) 0.2500 0.796(4) 0.070(9) Uiso 1 2 d S . .

loop_
_atom_site_aniso_label
_atom_site_aniso_U_11
_atom_site_aniso_U_22
_atom_site_aniso_U_33
_atom_site_aniso_U_23
_atom_site_aniso_U_13
_atom_site_aniso_U_12
P1 0.0341(4) 0.0428(4) 0.0382(4) -0.0085(3) -0.0023(3) 0.0033(3)
B1 0.0294(11) 0.0307(11) 0.0248(11) 0.000 0.0004(9) 0.000
C2 0.082(3) 0.060(3) 0.075(3) -0.018(2) 0.035(3) -0.012(2)
C3 0.0468(15) 0.078(2) 0.0378(13) 0.000 -0.0105(12) 0.000
C4 0.0564(16) 0.0503(15) 0.0367(13) 0.000 -0.0012(12) 0.000
C5 0.0392(18) 0.080(3) 0.0323(17) -0.0086(17) 0.0017(14) 0.0024(18)
C6 0.0476(15) 0.140(3) 0.0332(14) 0.000 -0.0002(13) 0.000
C7 0.058(2) 0.049(2) 0.061(2) -0.0089(19) 0.0144(19) 0.0050(18)
C8 0.071(4) 0.028(3) 0.030(2) -0.0004(19) 0.018(2) -0.022(3)
C1 0.070(5) 0.080(7) 0.156(9) -0.016(6) 0.022(5) -0.050(4)
C11 0.0355(8) 0.0291(7) 0.0288(7) 0.0048(6) -0.0074(6) -0.0004(6)
C12 0.0624(11) 0.0407(9) 0.0296(8) -0.0028(7) -0.0002(7) -0.0119(8)
C13 0.0919(16) 0.0404(10) 0.0318(9) -0.0035(8) -0.0121(9) -0.0065(10)
C14 0.0813(14) 0.0307(9) 0.0620(12) 0.0002(8) -0.0400(11) -0.0062(9)
C15 0.0467(10) 0.0346(9) 0.0893(16) 0.0036(10) -0.0236(10) -0.0071(8)
C16 0.0368(8) 0.0334(8) 0.0589(10) 0.0030(8) -0.0082(8) -0.0013(7)
C21 0.0315(10) 0.0314(10) 0.0191(9) 0.000 0.0025(8) 0.000
C22 0.0350(8) 0.0337(9) 0.0667(12) -0.0043(8) -0.0032(8) 0.0017(7)
C23 0.0364(9) 0.0471(10) 0.0688(12) -0.0059(9) -0.0049(9) 0.0113(8)
C24 0.0296(11) 0.0609(15) 0.0294(11) 0.000 0.0023(9) 0.000
C31 0.0228(9) 0.0451(12) 0.0291(10) 0.000 -0.0002(8) 0.000
C32 0.0827(14) 0.0557(12) 0.0325(9) 0.0087(9) 0.0025(9) 0.0097(10)
C33 0.0876(17) 0.0895(18) 0.0346(10) 0.0217(11) 0.0019(10) 0.0013(13)
C34 0.0372(13) 0.115(3) 0.0240(12) 0.000 0.0019(10) 0.000

loop_
_atom_type_symbol
_atom_type_description
_atom_type_scat_dispersion_real
_atom_type_scat_dispersion_imag
_atom_type_scat_source
C C 0.0033 0.0016 'International Tables Vol C Tables 4.2.6.8 and 6.1.1.4'
H H 0.0000 0.0000 'International Tables Vol C Tables 4.2.6.8 and 6.1.1.4'
B B 0.0013 0.0007 'International Tables Vol C Tables 4.2.6.8 and 6.1.1.4'
P P 0.1023 0.0942 'International Tables Vol C Tables 4.2.6.8 and 6.1.1.4'

loop_
_geom_angle_atom_site_label_1
_geom_angle_atom_site_label_2
_geom_angle_atom_site_label_3
_geom_angle
_geom_angle_site_symmetry_1
_geom_angle_site_symmetry_3
C7 P1 C5 110.03(19) . .
C7 P1 C1 106.0(4) . .
C5 P1 C1 108.3(4) . .
C7 P1 C3 106.88(16) . .
C5 P1 C3 109.81(15) . .
C1 P1 C3 115.7(4) . .
C11 B1 C11 103.71(16) . 7_565
C11 B1 C31 113.08(11) . .
C11 B1 C31 113.08(11) 7_565 .
C11 B1 C21 112.35(11) . .
C11 B1 C21 112.35(11) 7_565 .
C31 B1 C21 102.60(15) . .
C1 C2 H2A 120.0 . .
C1 C2 H2B 120.0 . .
H2A C2 H2B 120.0 . .
C4 C3 P1 119.6(2) . .
C4 C3 H3 124(2) . .
P1 C3 H3 115(2) . .
C3 C4 H4A 119.0(18) . .
C3 C4 H4B 123.3(19) . .
H4A C4 H4B 118(3) . .
C6 C5 P1 128.0(3) . .
C6 C5 H5A 116.0 . .
P1 C5 H5A 116.0 . .
C5 C6 H6A 120.0 . .
C5 C6 H6B 120.0 . .
H6A C6 H6B 120.0 . .
C8 C7 P1 118.7(4) . .
C8 C7 H7A 120.6 . .
P1 C7 H7A 120.6 . .
C7 C8 H8A 120.0 . .
C7 C8 H8B 120.0 . .
H8A C8 H8B 120.0 . .
C2 C1 P1 127.6(8) . .
C2 C1 H1A 116.2 . .
P1 C1 H1A 116.2 . .
C12 C11 C16 115.20(15) . .
C12 C11 B1 121.79(15) . .
C16 C11 B1 122.64(15) . .
C13 C12 C11 122.70(18) . .
C13 C12 H12 118.8(12) . .
C11 C12 H12 118.5(12) . .
C14 C13 C12 120.3(2) . .
C14 C13 H13 123.0(14) . .
C12 C13 H13 116.8(15) . .
C13 C14 C15 119.09(17) . .
C13 C14 H14 121.4(14) . .
C15 C14 H14 119.4(14) . .
C14 C15 C16 120.36(19) . .
C14 C15 H15 120.8(14) . .
C16 C15 H15 118.7(14) . .
C15 C16 C11 122.39(19) . .
C15 C16 H16 118.3(12) . .
C11 C16 H16 119.3(12) . .
C22 C21 C22 114.7(2) 7_565 .
C22 C21 B1 122.44(10) 7_565 .
C22 C21 B1 122.44(10) . .
C21 C22 C23 122.95(17) . .
C21 C22 H22 118.3(13) . .
C23 C22 H22 118.7(13) . .
C24 C23 C22 120.59(18) . .
C24 C23 H23 119.2(15) . .
C22 C23 H23 120.2(15) . .
C23 C24 C23 118.3(2) . 7_565
C23 C24 H24 120.87(11) . .
C23 C24 H24 120.87(11) 7_565 .
C32 C31 C32 114.7(2) 7_565 .
C32 C31 B1 122.29(11) 7_565 .
C32 C31 B1 122.29(11) . .
C31 C32 C33 122.7(2) . .
C31 C32 H32 119.6(15) . .
C33 C32 H32 117.7(15) . .
C34 C33 C32 120.8(2) . .
C34 C33 H33 120(2) . .
C32 C33 H33 120(2) . .
C33 C34 C33 118.2(3) . 7_565
C33 C34 H34 120.90(13) . .
C33 C34 H34 120.90(13) 7_565 .

loop_
_geom_bond_atom_site_label_1
_geom_bond_atom_site_label_2
_geom_bond_distance
_geom_bond_site_symmetry_2
P1 C7 1.770(4) .
P1 C5 1.774(4) .
P1 C1 1.820(8) .
P1 C3 1.828(3) .
B1 C11 1.641(2) .
B1 C11 1.641(2) 7_565
B1 C31 1.645(3) .
B1 C21 1.646(3) .
C2 C1 1.179(10) .
C2 H2A 0.9500 .
C2 H2B 0.9500 .
C3 C4 1.283(4) .
C3 H3 0.94(4) .
C4 H4A 1.00(3) .
C4 H4B 1.01(4) .
C5 C6 1.196(4) .
C5 H5A 0.9500 .
C6 H6A 0.9500 .
C6 H6B 0.9500 .
C7 C8 1.304(7) .
C7 H7A 0.9500 .
C8 H8A 0.9500 .
C8 H8B 0.9500 .
C1 H1A 0.9500 .
C11 C12 1.400(2) .
C11 C16 1.403(2) .
C12 C13 1.395(2) .
C12 H12 0.95(2) .
C13 C14 1.373(3) .
C13 H13 0.95(2) .
C14 C15 1.380(3) .
C14 H14 0.98(2) .
C15 C16 1.393(3) .
C15 H15 0.98(2) .
C16 H16 1.02(2) .
C21 C22 1.3879(19) 7_565
C21 C22 1.3879(19) .
C22 C23 1.395(2) .
C22 H22 0.98(2) .
C23 C24 1.369(2) .
C23 H23 0.95(3) .
C24 C23 1.369(2) 7_565
C24 H24 0.99(3) .
C31 C32 1.385(2) 7_565
C31 C32 1.385(2) .
C32 C33 1.399(3) .
C32 H32 0.96(3) .
C33 C34 1.362(3) .
C33 H33 0.94(3) .
C34 C33 1.362(3) 7_565
C34 H34 1.00(3) .

loop_
_geom_torsion_atom_site_label_1
_geom_torsion_atom_site_label_2
_geom_torsion_atom_site_label_3
_geom_torsion_atom_site_label_4
_geom_torsion
_geom_torsion_site_symmetry_1
_geom_torsion_site_symmetry_4
C7 P1 C3 C4 125.34(16) . .
C5 P1 C3 C4 6.01(18) . .
C1 P1 C3 C4 -116.9(4) . .
C7 P1 C5 C6 -18.0(4) . .
C1 P1 C5 C6 -133.5(5) . .
C3 P1 C5 C6 99.4(3) . .
C5 P1 C7 C8 103.3(4) . .
C1 P1 C7 C8 -139.8(4) . .
C3 P1 C7 C8 -15.9(5) . .
C7 P1 C1 C2 -15.3(12) . .
C5 P1 C1 C2 102.7(11) . .
C3 P1 C1 C2 -133.6(10) . .
C11 B1 C11 C12 84.05(19) 7_565 .
C31 B1 C11 C12 -153.09(15) . .
C21 B1 C11 C12 -37.5(2) . .
C11 B1 C11 C16 -88.65(18) 7_565 .
C31 B1 C11 C16 34.2(2) . .
C21 B1 C11 C16 149.79(15) . .
C16 C11 C12 C13 -0.2(2) . .
B1 C11 C12 C13 -173.39(16) . .
C11 C12 C13 C14 0.7(3) . .
C12 C13 C14 C15 -0.9(3) . .
C13 C14 C15 C16 0.6(3) . .
C14 C15 C16 C11 0.0(3) . .
C12 C11 C16 C15 -0.2(2) . .
B1 C11 C16 C15 172.98(15) . .
C11 B1 C21 C22 152.33(16) . 7_565
C11 B1 C21 C22 35.8(2) 7_565 7_565
C31 B1 C21 C22 -85.92(17) . 7_565
C11 B1 C21 C22 -35.8(2) . .
C11 B1 C21 C22 -152.33(16) 7_565 .
C31 B1 C21 C22 85.92(17) . .
C22 C21 C22 C23 0.8(4) 7_565 .
B1 C21 C22 C23 -171.60(19) . .
C21 C22 C23 C24 -0.2(3) . .
C22 C23 C24 C23 -0.5(4) . 7_565
C11 B1 C31 C32 -153.72(17) . 7_565
C11 B1 C31 C32 -36.2(3) 7_565 7_565
C21 B1 C31 C32 85.03(18) . 7_565
C11 B1 C31 C32 36.2(3) . .
C11 B1 C31 C32 153.72(17) 7_565 .
C21 B1 C31 C32 -85.03(18) . .
C32 C31 C32 C33 -2.4(4) 7_565 .
B1 C31 C32 C33 168.4(2) . .
C31 C32 C33 C34 1.2(4) . .
C32 C33 C34 C33 0.2(5) . 7_565
